data_7235702
loop_
_publ_author_name
'Wu, Guo-Yun'
'Ren, Yi-Xia'
'Yin, Zheng'
'Sun, Feng'
'Zeng, Ming-Hua'
'Kurmoo, Mohamedally'

_publ_section_title
;
 Effects of substituent groups on the structures and luminescence
 properties of 2D/3D CdII complexes with mixed rigid and flexible
 carboxylate ligands
;
_journal_issue 46
_journal_name_full 'RSC Adv.'
_journal_page_first 24183
_journal_paper_doi 10.1039/C4RA04755A
_journal_volume 4
_journal_year 2014
_chemical_formula_sum 'C12 H13 Cd N2 O5'
_chemical_formula_weight 377.64
_space_group_IT_number 2
_space_group_name_Hall '-P 1'
_space_group_name_H-M_alt 'P -1'
_symmetry_cell_setting triclinic
_symmetry_space_group_name_H-M 'P -1'
_atom_sites_solution_hydrogens geom
_atom_sites_solution_primary direct
_atom_sites_solution_secondary difmap
_audit_creation_method SHELXL-97
_cell_angle_alpha 62.605(2)
_cell_angle_beta 89.857(3)
_cell_angle_gamma 85.559(3)
_cell_formula_units_Z 2
_cell_length_a 8.3562(14)
_cell_length_b 9.3356(16)
_cell_length_c 9.3443(16)
_cell_measurement_temperature 173(2)
_cell_volume 644.81(19)
_computing_structure_refinement 'SHELXL-97 (Sheldrick, 1997)'
_computing_structure_solution 'SHELXS-97 (Sheldrick, 1990)'
_diffrn_ambient_temperature 173(2)
_diffrn_measured_fraction_theta_full 0.983
_diffrn_measured_fraction_theta_max 0.983
_diffrn_radiation_monochromator graphite
_diffrn_radiation_source 'fine-focus sealed tube'
_diffrn_radiation_type MoK\a
_diffrn_radiation_wavelength 0.71073
_diffrn_reflns_av_R_equivalents 0.0163
_diffrn_reflns_av_sigmaI/netI 0.0230
_diffrn_reflns_limit_h_max 10
_diffrn_reflns_limit_h_min -10
_diffrn_reflns_limit_k_max 11
_diffrn_reflns_limit_k_min -11
_diffrn_reflns_limit_l_max 11
_diffrn_reflns_limit_l_min -11
_diffrn_reflns_number 5044
_diffrn_reflns_theta_full 26.00
_diffrn_reflns_theta_max 26.00
_diffrn_reflns_theta_min 2.45
_exptl_absorpt_coefficient_mu 1.715
_exptl_absorpt_correction_T_max 0.710
_exptl_absorpt_correction_T_min 0.604
_exptl_absorpt_correction_type multi-scans
_exptl_crystal_density_diffrn 1.945
_exptl_crystal_density_method 'not measured'
_exptl_crystal_F_000 374
_exptl_crystal_size_max 0.30
_exptl_crystal_size_mid 0.25
_exptl_crystal_size_min 0.20
_refine_diff_density_max 2.144
_refine_diff_density_min -0.683
_refine_diff_density_rms 0.138
_refine_ls_extinction_method none
_refine_ls_goodness_of_fit_ref 1.010
_refine_ls_hydrogen_treatment mixed
_refine_ls_matrix_type full
_refine_ls_number_parameters 181
_refine_ls_number_reflns 2502
_refine_ls_number_restraints 0
_refine_ls_restrained_S_all 1.010
_refine_ls_R_factor_all 0.0297
_refine_ls_R_factor_gt 0.0267
_refine_ls_shift/su_max 0.000
_refine_ls_shift/su_mean 0.000
_refine_ls_structure_factor_coef Fsqd
_refine_ls_weighting_details 'calc w=1/[\s^2^(Fo^2^)+(0.0600P)^2^+2.0370P] where P=(Fo^2^+2Fc^2^)/3'
_refine_ls_weighting_scheme calc
_refine_ls_wR_factor_gt 0.0786
_refine_ls_wR_factor_ref 0.0905
_reflns_number_gt 2330
_reflns_number_total 2502
_reflns_threshold_expression >2sigma(I)
_cod_data_source_file c4ra04755a2.cif
_cod_data_source_block 2
_cod_original_sg_symbol_H-M P-1
_cod_database_code 7235702

loop_
_symmetry_equiv_pos_as_xyz
'x, y, z'
'-x, -y, -z'

loop_
_atom_site_label
_atom_site_type_symbol
_atom_site_fract_x
_atom_site_fract_y
_atom_site_fract_z
_atom_site_U_iso_or_equiv
_atom_site_adp_type
_atom_site_occupancy
_atom_site_symmetry_multiplicity
_atom_site_calc_flag
_atom_site_refinement_flags
O4 O 0.0002(4) 0.9034(4) 0.8088(4) 0.0284(7) Uani 1 1 d .
O2 O 0.2243(4) 0.1301(4) 0.4342(4) 0.0285(7) Uani 1 1 d .
O1 O 0.0605(4) 0.2554(4) 0.5362(4) 0.0302(7) Uani 1 1 d .
C9 C 0.1830(5) 0.2471(5) 0.4621(5) 0.0197(8) Uani 1 1 d .
Cd1 Cd 0.12641(3) 0.91453(3) 0.42676(3) 0.01662(12) Uani 1 1 d .
N1 N 0.3175(4) 0.8115(4) 0.3289(4) 0.0165(6) Uani 1 1 d .
O1W O 0.8297(4) 0.8903(6) 0.0750(5) 0.0505(11) Uani 1 1 d .
O3 O 0.1635(4) 0.7873(4) 0.6959(3) 0.0276(7) Uani 1 1 d .
C6 C 0.4359(5) 0.3693(5) 0.3350(5) 0.0226(8) Uani 1 1 d .
H6A H 0.4686 0.2696 0.3348 0.027 Uiso 1 1 calc R
C7 C 0.5343(5) 0.4937(5) 0.2707(5) 0.0210(8) Uani 1 1 d .
H7A H 0.6339 0.4821 0.2262 0.025 Uiso 1 1 calc R
C2 C 0.4817(4) 0.6371(5) 0.2736(5) 0.0173(7) Uani 1 1 d .
C3 C 0.3364(5) 0.6545(4) 0.3414(5) 0.0166(7) Uani 1 1 d .
C4 C 0.2379(5) 0.5281(4) 0.4070(5) 0.0172(7) Uani 1 1 d .
H4A H 0.1398 0.5387 0.4542 0.021 Uiso 1 1 calc R
C5 C 0.2883(5) 0.3852(4) 0.4012(4) 0.0171(7) Uani 1 1 d .
C1 C 0.4474(5) 0.8815(5) 0.2535(5) 0.0180(7) Uani 1 1 d .
C8 C 0.4872(5) 1.0493(5) 0.2153(5) 0.0236(8) Uani 1 1 d .
H8A H 0.4000 1.1023 0.2491 0.035 Uiso 1 1 calc R
H8B H 0.5001 1.1122 0.0990 0.035 Uiso 1 1 calc R
H8C H 0.5874 1.0430 0.2731 0.035 Uiso 1 1 calc R
C10 C 0.1035(5) 0.7928(5) 0.8151(5) 0.0203(8) Uani 1 1 d .
C11 C 0.1537(6) 0.6561(5) 0.9803(5) 0.0291(10) Uani 1 1 d .
H11A H 0.1098 0.6824 1.0647 0.035 Uiso 1 1 calc R
H11B H 0.2723 0.6427 0.9933 0.035 Uiso 1 1 calc R
C12 C 0.0900(7) 0.4951(6) 1.0001(7) 0.0429(12) Uani 1 1 d .
H12A H 0.1275 0.4736 0.9106 0.051 Uiso 1 1 calc R
H12B H 0.1341 0.4040 1.1026 0.051 Uiso 1 1 calc R
N2 N 0.5473(4) 0.7829(4) 0.2193(4) 0.0187(7) Uani 1 1 d .
H2A H 0.6389 0.8072 0.1706 0.022 Uiso 1 1 calc R
H1A H 0.8784 0.8869 -0.0037 0.028 Uiso 1 1 d R
H1B H 0.8811 0.9188 0.1347 0.028 Uiso 1 1 d R

loop_
_atom_site_aniso_label
_atom_site_aniso_U_11
_atom_site_aniso_U_22
_atom_site_aniso_U_33
_atom_site_aniso_U_23
_atom_site_aniso_U_13
_atom_site_aniso_U_12
O4 0.0352(17) 0.0229(15) 0.0242(15) -0.0093(13) 0.0051(12) 0.0035(13)
O2 0.0343(17) 0.0189(15) 0.0404(18) -0.0193(14) 0.0115(14) -0.0109(13)
O1 0.0239(15) 0.0234(16) 0.052(2) -0.0232(15) 0.0126(14) -0.0116(12)
C9 0.0193(18) 0.0136(18) 0.0256(19) -0.0084(15) -0.0042(15) -0.0015(14)
Cd1 0.01829(17) 0.01213(17) 0.02198(18) -0.00959(12) 0.00678(11) -0.00442(11)
N1 0.0207(16) 0.0135(15) 0.0186(15) -0.0099(13) 0.0061(12) -0.0040(12)
O1W 0.0361(19) 0.099(3) 0.053(2) -0.061(2) 0.0301(17) -0.039(2)
O3 0.0319(16) 0.0278(16) 0.0205(14) -0.0097(12) 0.0070(12) 0.0013(13)
C6 0.024(2) 0.0152(18) 0.032(2) -0.0145(17) -0.0016(16) 0.0004(15)
C7 0.0178(18) 0.023(2) 0.028(2) -0.0169(17) 0.0066(15) -0.0026(15)
C2 0.0123(16) 0.0171(18) 0.0225(18) -0.0093(15) 0.0022(14) -0.0006(14)
C3 0.0190(18) 0.0120(17) 0.0214(18) -0.0101(15) -0.0020(14) 0.0005(14)
C4 0.0208(18) 0.0134(17) 0.0209(18) -0.0103(15) 0.0063(14) -0.0064(14)
C5 0.0207(18) 0.0126(17) 0.0197(18) -0.0083(15) 0.0022(14) -0.0056(14)
C1 0.0160(17) 0.0174(19) 0.0211(18) -0.0089(15) 0.0055(14) -0.0047(14)
C8 0.026(2) 0.0141(19) 0.033(2) -0.0118(17) 0.0073(17) -0.0071(16)
C10 0.0201(19) 0.0191(19) 0.0197(19) -0.0067(16) 0.0017(15) -0.0060(15)
C11 0.036(2) 0.028(2) 0.0169(19) -0.0039(17) -0.0036(17) -0.0090(19)
C12 0.046(3) 0.031(3) 0.037(3) -0.003(2) 0.003(2) -0.003(2)
N2 0.0156(15) 0.0165(16) 0.0273(17) -0.0124(14) 0.0073(13) -0.0055(12)

loop_
_atom_type_symbol
_atom_type_description
_atom_type_scat_dispersion_real
_atom_type_scat_dispersion_imag
_atom_type_scat_source
C C 0.0033 0.0016 'International Tables Vol C Tables 4.2.6.8 and 6.1.1.4'
H H 0.0000 0.0000 'International Tables Vol C Tables 4.2.6.8 and 6.1.1.4'
Cd Cd -0.8075 1.2024 'International Tables Vol C Tables 4.2.6.8 and 6.1.1.4'
N N 0.0061 0.0033 'International Tables Vol C Tables 4.2.6.8 and 6.1.1.4'
O O 0.0106 0.0060 'International Tables Vol C Tables 4.2.6.8 and 6.1.1.4'

loop_
_geom_angle_atom_site_label_1
_geom_angle_atom_site_label_2
_geom_angle_atom_site_label_3
_geom_angle
_geom_angle_site_symmetry_1
_geom_angle_site_symmetry_3
C10 O4 Cd1 121.6(3) . 2_576
C9 O2 Cd1 141.5(3) . 1_545
C9 O1 Cd1 118.6(3) . 2_566
O1 C9 O2 124.3(4) . .
O1 C9 C5 118.5(3) . .
O2 C9 C5 117.2(4) . .
N1 Cd1 O1 99.91(12) . 2_566
N1 Cd1 O3 106.87(11) . .
O1 Cd1 O3 86.07(12) 2_566 .
N1 Cd1 O2 106.09(12) . 1_565
O1 Cd1 O2 154.01(12) 2_566 1_565
O3 Cd1 O2 86.54(12) . 1_565
N1 Cd1 O4 98.85(11) . 2_576
O1 Cd1 O4 89.98(12) 2_566 2_576
O3 Cd1 O4 154.28(11) . 2_576
O2 Cd1 O4 86.00(12) 1_565 2_576
N1 Cd1 Cd1 174.42(8) . 2_576
O1 Cd1 Cd1 85.55(8) 2_566 2_576
O3 Cd1 Cd1 72.15(8) . 2_576
O2 Cd1 Cd1 68.46(8) 1_565 2_576
O4 Cd1 Cd1 82.22(8) 2_576 2_576
C1 N1 C3 104.6(3) . .
C1 N1 Cd1 127.1(3) . .
C3 N1 Cd1 128.2(2) . .
H1A O1W H1B 117.6 . .
C10 O3 Cd1 138.4(3) . .
C7 C6 C5 121.9(4) . .
C7 C6 H6A 119.1 . .
C5 C6 H6A 119.1 . .
C6 C7 C2 117.1(4) . .
C6 C7 H7A 121.5 . .
C2 C7 H7A 121.5 . .
N2 C2 C7 132.2(4) . .
N2 C2 C3 105.9(3) . .
C7 C2 C3 121.9(4) . .
C4 C3 C2 120.8(3) . .
C4 C3 N1 130.5(4) . .
C2 C3 N1 108.7(3) . .
C3 C4 C5 117.6(4) . .
C3 C4 H4A 121.2 . .
C5 C4 H4A 121.2 . .
C4 C5 C6 120.7(3) . .
C4 C5 C9 120.2(3) . .
C6 C5 C9 119.1(3) . .
N1 C1 N2 112.8(3) . .
N1 C1 C8 125.6(4) . .
N2 C1 C8 121.6(3) . .
C1 C8 H8A 109.5 . .
C1 C8 H8B 109.5 . .
H8A C8 H8B 109.5 . .
C1 C8 H8C 109.5 . .
H8A C8 H8C 109.5 . .
H8B C8 H8C 109.5 . .
O3 C10 O4 124.8(4) . .
O3 C10 C11 117.8(4) . .
O4 C10 C11 117.4(4) . .
C10 C11 C12 109.9(4) . .
C10 C11 H11A 109.7 . .
C12 C11 H11A 109.7 . .
C10 C11 H11B 109.7 . .
C12 C11 H11B 109.7 . .
H11A C11 H11B 108.2 . .
C12 C12 C11 111.0(6) 2_567 .
C12 C12 H12A 109.4 2_567 .
C11 C12 H12A 109.4 . .
C12 C12 H12B 109.4 2_567 .
C11 C12 H12B 109.4 . .
H12A C12 H12B 108.0 . .
C1 N2 C2 108.1(3) . .
C1 N2 H2A 126.0 . .
C2 N2 H2A 126.0 . .

loop_
_geom_bond_atom_site_label_1
_geom_bond_atom_site_label_2
_geom_bond_distance
_geom_bond_site_symmetry_2
O4 C10 1.273(5) .
O4 Cd1 2.268(3) 2_576
O2 C9 1.258(5) .
O2 Cd1 2.260(3) 1_545
O1 C9 1.252(5) .
O1 Cd1 2.225(3) 2_566
C9 C5 1.503(5) .
Cd1 N1 2.208(3) .
Cd1 O1 2.225(3) 2_566
Cd1 O3 2.242(3) .
Cd1 O2 2.260(3) 1_565
Cd1 O4 2.268(3) 2_576
Cd1 Cd1 3.2182(6) 2_576
N1 C1 1.336(5) .
N1 C3 1.413(5) .
O1W H1A 0.8510 .
O1W H1B 0.8497 .
O3 C10 1.242(5) .
C6 C7 1.375(6) .
C6 C5 1.407(6) .
C6 H6A 0.9500 .
C7 C2 1.388(6) .
C7 H7A 0.9500 .
C2 N2 1.374(5) .
C2 C3 1.401(5) .
C3 C4 1.388(5) .
C4 C5 1.393(5) .
C4 H4A 0.9500 .
C1 N2 1.341(5) .
C1 C8 1.502(5) .
C8 H8A 0.9800 .
C8 H8B 0.9800 .
C8 H8C 0.9800 .
C10 C11 1.515(5) .
C11 C12 1.564(7) .
C11 H11A 0.9900 .
C11 H11B 0.9900 .
C12 C12 1.500(11) 2_567
C12 H12A 0.9900 .
C12 H12B 0.9900 .
N2 H2A 0.8800 .
